data_4309098
loop_
_publ_author_name
'Yu-Bin Dong'
'Hai-Ying Wang'
'Jian-Ping Ma'
'Da-Zhong Shen'
'Ru-Qi Huang'

_publ_section_title
;
Synthesis and Characterization of New Coordination Polymers Generated from
Bent Bis(Cyanophenyl)oxadiazole Ligands and Ag(I) Salts
;
_journal_name_full 'Inorganic Chemistry'
_journal_page_first 4679
_journal_page_last 4692
_journal_paper_doi 10.1021/ic050218s
_journal_volume 44
_journal_year 2005
_chemical_formula_sum 'C19 H13 Ag B F4 N4 O2'
_chemical_formula_weight 524.01
_chemical_name_systematic
; 
 ? 
;
_space_group_IT_number 2
_symmetry_cell_setting triclinic
_symmetry_space_group_name_Hall '-P 1'
_symmetry_space_group_name_H-M 'P -1'
_atom_sites_solution_hydrogens geom
_atom_sites_solution_primary direct
_atom_sites_solution_secondary difmap
_audit_creation_method SHELXL-97
_cell_angle_alpha 98.602(5)
_cell_angle_beta 100.004(5)
_cell_angle_gamma 110.232(5)
_cell_formula_units_Z 2
_cell_length_a 7.498(3)
_cell_length_b 10.649(4)
_cell_length_c 13.673(5)
_cell_measurement_temperature 293(2)
_cell_volume 982.5(6)
_computing_cell_refinement 'Bruker SMART'
_computing_data_collection 'Bruker SMART'
_computing_data_reduction 'Bruker SAINT'
_computing_molecular_graphics 'Bruker SHELXTL'
_computing_publication_material 'Bruker SHELXTL'
_computing_structure_refinement 'SHELXL-97 (Sheldrick, 1997)'
_computing_structure_solution 'SHELXS-97 (Sheldrick, 1990)'
_diffrn_ambient_temperature 293(2)
_diffrn_measured_fraction_theta_full 0.973
_diffrn_measured_fraction_theta_max 0.973
_diffrn_measurement_device_type 'CCD area detector'
_diffrn_measurement_method 'phi and omega scans'
_diffrn_radiation_monochromator graphite
_diffrn_radiation_source 'fine-focus sealed tube'
_diffrn_radiation_type MoK\a
_diffrn_radiation_wavelength 0.71073
_diffrn_reflns_av_R_equivalents 0.0226
_diffrn_reflns_av_sigmaI/netI 0.0565
_diffrn_reflns_limit_h_max 5
_diffrn_reflns_limit_h_min -9
_diffrn_reflns_limit_k_max 13
_diffrn_reflns_limit_k_min -10
_diffrn_reflns_limit_l_max 16
_diffrn_reflns_limit_l_min -15
_diffrn_reflns_number 5475
_diffrn_reflns_theta_full 26.00
_diffrn_reflns_theta_max 26.00
_diffrn_reflns_theta_min 1.55
_exptl_absorpt_coefficient_mu 1.088
_exptl_absorpt_correction_T_max 0.9180
_exptl_absorpt_correction_T_min 0.8452
_exptl_absorpt_correction_type multi-scan
_exptl_absorpt_process_details sadabs
_exptl_crystal_colour PINK
_exptl_crystal_density_diffrn 1.771
_exptl_crystal_density_method 'not measured'
_exptl_crystal_description block
_exptl_crystal_F_000 518
_exptl_crystal_size_max 0.16
_exptl_crystal_size_mid 0.11
_exptl_crystal_size_min 0.08
_refine_diff_density_max 1.139
_refine_diff_density_min -0.605
_refine_diff_density_rms 0.108
_refine_ls_extinction_method none
_refine_ls_goodness_of_fit_ref 1.000
_refine_ls_hydrogen_treatment mixed
_refine_ls_matrix_type full
_refine_ls_number_parameters 281
_refine_ls_number_reflns 3760
_refine_ls_number_restraints 3
_refine_ls_restrained_S_all 1.000
_refine_ls_R_factor_all 0.0915
_refine_ls_R_factor_gt 0.0590
_refine_ls_shift/su_max 0.000
_refine_ls_shift/su_mean 0.000
_refine_ls_structure_factor_coef Fsqd
_refine_ls_weighting_details 'calc w=1/[\s^2^(Fo^2^)+(0.0984P)^2^+0.0000P] where P=(Fo^2^+2Fc^2^)/3'
_refine_ls_weighting_scheme calc
_refine_ls_wR_factor_gt 0.1527
_refine_ls_wR_factor_ref 0.1663
_reflns_number_gt 2506
_reflns_number_total 3760
_reflns_threshold_expression >2sigma(I)
_cod_data_source_file ic050218ssi20050210_123644_3.cif
_cod_data_source_block 3-41018cm
_cod_depositor_comments
;
The following automatic conversions were performed:
'_symmetry_cell_setting' value 'Triclinic' changed to 'triclinic'
according to '/home/saulius/struct/CIF-dictionaries/cif_core.dic'
dictionary named 'cif_core.dic' version 2.4.1 from 2010-06-29.

Automatic conversion script
Id: cif_fix_enum 1527 2010-12-29 10:47:43Z saulius 
;
_cod_database_code 4309098

loop_
_symmetry_equiv_pos_as_xyz
'x, y, z'
'-x, -y, -z'

loop_
_atom_site_label
_atom_site_type_symbol
_atom_site_fract_x
_atom_site_fract_y
_atom_site_fract_z
_atom_site_U_iso_or_equiv
_atom_site_adp_type
_atom_site_occupancy
_atom_site_symmetry_multiplicity
_atom_site_calc_flag
_atom_site_refinement_flags
_atom_site_disorder_assembly
_atom_site_disorder_group
Ag1 Ag 0.40998(8) 0.32386(4) 0.50060(4) 0.0706(3) Uani 1 1 d . . .
N1 N 1.2017(9) 1.1798(6) 0.5914(5) 0.0758(17) Uani 1 1 d . . .
N2 N 0.7221(7) 0.6104(4) 0.6346(3) 0.0417(10) Uani 1 1 d . . .
N3 N 0.6484(7) 0.4707(4) 0.6351(3) 0.0420(10) Uani 1 1 d . . .
N4 N 0.5540(9) -0.1238(6) 0.5846(4) 0.0708(16) Uani 1 1 d . . .
C1 C 0.5917(10) -0.0285(6) 0.6468(5) 0.0573(16) Uani 1 1 d . . .
C2 C 0.6409(9) 0.0949(6) 0.7224(4) 0.0498(14) Uani 1 1 d . . .
C3 C 0.6618(11) 0.0950(7) 0.8255(5) 0.0657(18) Uani 1 1 d . . .
H3 H 0.6422 0.0138 0.8476 0.079 Uiso 1 1 calc R . .
C4 C 0.7117(12) 0.2168(7) 0.8939(5) 0.075(2) Uani 1 1 d . . .
H4 H 0.7307 0.2182 0.9632 0.090 Uiso 1 1 calc R . .
C5 C 0.7343(10) 0.3359(7) 0.8631(4) 0.0611(17) Uani 1 1 d . . .
H5 H 0.7646 0.4168 0.9108 0.073 Uiso 1 1 calc R . .
C6 C 0.7120(9) 0.3365(5) 0.7600(4) 0.0474(13) Uani 1 1 d . . .
C7 C 0.6662(9) 0.2155(5) 0.6896(4) 0.0481(14) Uani 1 1 d . . .
H7 H 0.6524 0.2151 0.6206 0.058 Uiso 1 1 calc R . .
C8 C 0.7307(8) 0.4606(5) 0.7222(4) 0.0432(13) Uani 1 1 d . . .
C9 C 0.8429(8) 0.6723(5) 0.7215(4) 0.0420(12) Uani 1 1 d . . .
C10 C 0.9636(8) 0.8187(5) 0.7598(4) 0.0460(13) Uani 1 1 d . . .
C11 C 1.0096(8) 0.8998(6) 0.6906(4) 0.0493(14) Uani 1 1 d . . .
H11 H 0.9667 0.8611 0.6209 0.059 Uiso 1 1 calc R . .
C12 C 1.1195(9) 1.0380(6) 0.7256(5) 0.0533(15) Uani 1 1 d . . .
C13 C 1.1647(9) 1.1195(6) 0.6512(5) 0.0593(16) Uani 1 1 d . . .
C14 C 1.1843(10) 1.0978(6) 0.8286(5) 0.0642(18) Uani 1 1 d . . .
H14 H 1.2563 1.1918 0.8514 0.077 Uiso 1 1 calc R . .
C15 C 1.1405(11) 1.0158(7) 0.8971(5) 0.075(2) Uani 1 1 d . . .
H15 H 1.1849 1.0546 0.9667 0.090 Uiso 1 1 calc R . .
C16 C 1.0322(10) 0.8778(7) 0.8635(5) 0.0629(17) Uani 1 1 d . . .
H16 H 1.0044 0.8233 0.9103 0.075 Uiso 1 1 calc R . .
C17 C 1.0669(12) 0.6373(9) 0.4969(6) 0.079(2) Uani 1 1 d . . .
H17 H 1.1117 0.7295 0.4942 0.095 Uiso 1 1 calc R . .
C18 C 0.9190(12) 0.5387(9) 0.4174(6) 0.077(2) Uani 1 1 d . . .
H18 H 0.8644 0.5656 0.3619 0.092 Uiso 1 1 calc R . .
C19 C 0.8539(12) 0.4032(9) 0.4203(6) 0.077(2) Uani 1 1 d . . .
H19 H 0.7563 0.3382 0.3666 0.093 Uiso 1 1 calc R . .
B1 B 0.547(2) 0.3379(13) 0.1379(8) 0.103(4) Uani 1 1 d . . .
O1 O 0.8557(6) 0.5842(4) 0.7815(3) 0.0459(9) Uani 1 1 d . . .
O2 O 0.103(10) 0.377(13) 0.915(3) 1.42(9) Uiso 1 1 d D . .
F1 F 0.7143(12) 0.3485(13) 0.1335(7) 0.237(6) Uani 1 1 d . . .
F2 F 0.5465(11) 0.4458(10) 0.2010(6) 0.177(3) Uani 1 1 d . . .
F3 F 0.4154(17) 0.3095(11) 0.0508(7) 0.227(5) Uani 1 1 d . . .
F4 F 0.462(2) 0.2419(12) 0.1818(12) 0.290(7) Uani 1 1 d . . .
H1O2 H 0.196(7) 0.385(5) 0.969(3) 0.050 Uiso 1 1 d D . .
H2O2 H 0.152(8) 0.358(6) 0.861(3) 0.050 Uiso 1 1 d D . .

loop_
_atom_site_aniso_label
_atom_site_aniso_U_11
_atom_site_aniso_U_22
_atom_site_aniso_U_33
_atom_site_aniso_U_23
_atom_site_aniso_U_13
_atom_site_aniso_U_12
Ag1 0.0892(5) 0.0406(3) 0.0598(3) 0.0124(2) -0.0138(3) 0.0130(2)
N1 0.070(4) 0.061(3) 0.090(4) 0.024(3) 0.014(3) 0.016(3)
N2 0.050(3) 0.036(2) 0.042(2) 0.0099(19) 0.012(2) 0.017(2)
N3 0.051(3) 0.036(2) 0.039(2) 0.0088(18) 0.008(2) 0.018(2)
N4 0.091(5) 0.049(3) 0.076(4) 0.010(3) 0.016(3) 0.035(3)
C1 0.065(4) 0.048(3) 0.067(4) 0.021(3) 0.013(3) 0.030(3)
C2 0.058(4) 0.045(3) 0.054(3) 0.017(3) 0.012(3) 0.027(3)
C3 0.094(5) 0.053(4) 0.064(4) 0.025(3) 0.018(4) 0.041(4)
C4 0.111(6) 0.071(4) 0.052(4) 0.028(3) 0.010(4) 0.043(4)
C5 0.080(5) 0.057(4) 0.045(3) 0.008(3) 0.011(3) 0.029(3)
C6 0.054(4) 0.043(3) 0.049(3) 0.014(2) 0.008(3) 0.023(3)
C7 0.054(4) 0.045(3) 0.047(3) 0.012(2) 0.010(3) 0.021(3)
C8 0.058(4) 0.037(3) 0.040(3) 0.009(2) 0.014(3) 0.024(2)
C9 0.046(3) 0.042(3) 0.043(3) 0.015(2) 0.013(3) 0.020(2)
C10 0.044(3) 0.041(3) 0.046(3) 0.005(2) 0.006(3) 0.012(2)
C11 0.046(4) 0.046(3) 0.048(3) 0.006(2) 0.006(3) 0.012(3)
C12 0.043(4) 0.043(3) 0.067(4) 0.017(3) 0.007(3) 0.010(2)
C13 0.057(4) 0.046(3) 0.064(4) 0.012(3) 0.010(3) 0.008(3)
C14 0.070(5) 0.039(3) 0.065(4) 0.001(3) 0.011(3) 0.006(3)
C15 0.087(5) 0.058(4) 0.048(4) -0.008(3) 0.009(4) 0.000(4)
C16 0.069(5) 0.061(4) 0.050(3) 0.016(3) 0.009(3) 0.015(3)
C17 0.084(6) 0.082(5) 0.085(6) 0.017(4) 0.048(5) 0.037(4)
C18 0.082(6) 0.090(6) 0.076(5) 0.022(4) 0.036(4) 0.044(5)
C19 0.072(5) 0.089(6) 0.071(5) 0.009(4) 0.024(4) 0.031(4)
B1 0.110(10) 0.102(8) 0.066(6) -0.013(6) 0.028(6) 0.013(7)
O1 0.059(3) 0.0396(19) 0.0386(19) 0.0089(15) 0.0067(17) 0.0206(17)
F1 0.106(6) 0.345(15) 0.216(9) -0.071(9) 0.051(6) 0.081(7)
F2 0.154(6) 0.209(8) 0.141(6) -0.054(6) 0.021(5) 0.083(6)
F3 0.275(12) 0.211(9) 0.120(6) -0.033(6) -0.041(6) 0.074(8)
F4 0.333(16) 0.186(10) 0.39(2) 0.146(12) 0.154(15) 0.079(10)

loop_
_atom_type_symbol
_atom_type_description
_atom_type_scat_dispersion_real
_atom_type_scat_dispersion_imag
_atom_type_scat_source
C C 0.0033 0.0016 'International Tables Vol C Tables 4.2.6.8 and 6.1.1.4'
H H 0.0000 0.0000 'International Tables Vol C Tables 4.2.6.8 and 6.1.1.4'
B B 0.0013 0.0007 'International Tables Vol C Tables 4.2.6.8 and 6.1.1.4'
N N 0.0061 0.0033 'International Tables Vol C Tables 4.2.6.8 and 6.1.1.4'
O O 0.0106 0.0060 'International Tables Vol C Tables 4.2.6.8 and 6.1.1.4'
F F 0.0171 0.0103 'International Tables Vol C Tables 4.2.6.8 and 6.1.1.4'
Ag Ag -0.8971 1.1015 'International Tables Vol C Tables 4.2.6.8 and 6.1.1.4'

loop_
_geom_angle_atom_site_label_1
_geom_angle_atom_site_label_2
_geom_angle_atom_site_label_3
_geom_angle
_geom_angle_site_symmetry_1
_geom_angle_site_symmetry_3
_geom_angle_publ_flag
N3 Ag1 N2 123.85(15) . 2_666 ?
N3 Ag1 N4 119.84(18) . 2_656 ?
N2 Ag1 N4 100.42(17) 2_666 2_656 ?
N3 Ag1 N1 99.12(18) . 1_445 ?
N2 Ag1 N1 120.71(19) 2_666 1_445 ?
N4 Ag1 N1 88.6(2) 2_656 1_445 ?
C13 N1 Ag1 157.2(6) . 1_665 ?
C9 N2 N3 106.3(4) . . ?
C9 N2 Ag1 135.5(3) . 2_666 ?
N3 N2 Ag1 117.7(3) . 2_666 ?
C8 N3 N2 106.3(4) . . ?
C8 N3 Ag1 135.0(4) . . ?
N2 N3 Ag1 118.4(3) . . ?
C1 N4 Ag1 156.6(5) . 2_656 ?
N4 C1 C2 177.8(7) . . ?
C7 C2 C3 120.4(5) . . ?
C7 C2 C1 117.8(5) . . ?
C3 C2 C1 121.7(5) . . ?
C4 C3 C2 118.8(6) . . ?
C4 C3 H3 120.6 . . ?
C2 C3 H3 120.6 . . ?
C5 C4 C3 121.7(6) . . ?
C5 C4 H4 119.2 . . ?
C3 C4 H4 119.2 . . ?
C4 C5 C6 119.9(6) . . ?
C4 C5 H5 120.0 . . ?
C6 C5 H5 120.0 . . ?
C7 C6 C5 119.5(5) . . ?
C7 C6 C8 118.1(5) . . ?
C5 C6 C8 122.4(5) . . ?
C6 C7 C2 119.6(5) . . ?
C6 C7 H7 120.2 . . ?
C2 C7 H7 120.2 . . ?
N3 C8 O1 112.2(4) . . ?
N3 C8 C6 128.5(5) . . ?
O1 C8 C6 119.2(5) . . ?
N2 C9 O1 112.1(4) . . ?
N2 C9 C10 128.8(5) . . ?
O1 C9 C10 119.1(5) . . ?
C11 C10 C16 119.5(5) . . ?
C11 C10 C9 118.9(5) . . ?
C16 C10 C9 121.6(5) . . ?
C12 C11 C10 119.4(5) . . ?
C12 C11 H11 120.3 . . ?
C10 C11 H11 120.3 . . ?
C11 C12 C14 121.3(6) . . ?
C11 C12 C13 117.9(5) . . ?
C14 C12 C13 120.8(5) . . ?
N1 C13 C12 177.7(7) . . ?
C15 C14 C12 118.9(5) . . ?
C15 C14 H14 120.6 . . ?
C12 C14 H14 120.6 . . ?
C16 C15 C14 120.5(6) . . ?
C16 C15 H15 119.7 . . ?
C14 C15 H15 119.7 . . ?
C15 C16 C10 120.4(6) . . ?
C15 C16 H16 119.8 . . ?
C10 C16 H16 119.8 . . ?
C19 C17 C18 119.4(8) 2_766 . ?
C19 C17 H17 120.3 2_766 . ?
C18 C17 H17 120.3 . . ?
C19 C18 C17 120.6(8) . . ?
C19 C18 H18 119.7 . . ?
C17 C18 H18 119.7 . . ?
C18 C19 C17 119.9(8) . 2_766 ?
C18 C19 H19 120.0 . . ?
C17 C19 H19 120.0 2_766 . ?
F1 B1 F4 113.5(16) . . ?
F1 B1 F3 117.8(11) . . ?
F4 B1 F3 102.8(12) . . ?
F1 B1 F2 112.0(10) . . ?
F4 B1 F2 99.3(11) . . ?
F3 B1 F2 109.5(13) . . ?
C9 O1 C8 103.1(4) . . ?
H2O2 O2 H1O2 103(3) . . ?
H2O2 O2 H2O2 0(8) . . ?
H1O2 O2 H2O2 103(3) . . ?

loop_
_geom_bond_atom_site_label_1
_geom_bond_atom_site_label_2
_geom_bond_distance
_geom_bond_site_symmetry_2
_geom_bond_publ_flag
Ag1 N3 2.256(4) . ?
Ag1 N2 2.263(4) 2_666 ?
Ag1 N4 2.394(6) 2_656 ?
Ag1 N1 2.433(6) 1_445 ?
N1 C13 1.128(8) . ?
N1 Ag1 2.433(6) 1_665 ?
N2 C9 1.283(7) . ?
N2 N3 1.398(6) . ?
N2 Ag1 2.263(4) 2_666 ?
N3 C8 1.280(6) . ?
N4 C1 1.137(8) . ?
N4 Ag1 2.394(6) 2_656 ?
C1 C2 1.434(9) . ?
C2 C7 1.387(8) . ?
C2 C3 1.391(8) . ?
C3 C4 1.371(9) . ?
C3 H3 0.9300 . ?
C4 C5 1.360(9) . ?
C4 H4 0.9300 . ?
C5 C6 1.392(8) . ?
C5 H5 0.9300 . ?
C6 C7 1.383(8) . ?
C6 C8 1.460(7) . ?
C7 H7 0.9300 . ?
C8 O1 1.354(6) . ?
C9 O1 1.352(6) . ?
C9 C10 1.463(7) . ?
C10 C11 1.382(8) . ?
C10 C16 1.388(8) . ?
C11 C12 1.374(8) . ?
C11 H11 0.9300 . ?
C12 C14 1.380(9) . ?
C12 C13 1.443(9) . ?
C14 C15 1.379(9) . ?
C14 H14 0.9300 . ?
C15 C16 1.369(9) . ?
C15 H15 0.9300 . ?
C16 H16 0.9300 . ?
C17 C19 1.382(11) 2_766 ?
C17 C18 1.396(11) . ?
C17 H17 0.9300 . ?
C18 C19 1.363(11) . ?
C18 H18 0.9300 . ?
C19 C17 1.382(11) 2_766 ?
C19 H19 0.9300 . ?
B1 F1 1.234(14) . ?
B1 F4 1.294(15) . ?
B1 F3 1.327(14) . ?
B1 F2 1.332(13) . ?
O2 H2O2 0.91(2) . ?
O2 H1O2 0.89(2) . ?
O2 H2O2 0.91(2) . ?

loop_
_geom_hbond_atom_site_label_D
_geom_hbond_atom_site_label_H
_geom_hbond_atom_site_label_A
_geom_hbond_distance_DH
_geom_hbond_distance_HA
_geom_hbond_distance_DA
_geom_hbond_angle_DHA
_geom_hbond_site_symmetry_A
O2 H1O2 F3 0.89(2) 2.27(5) 3.09(5) 151(8) 1_556

loop_
_geom_torsion_atom_site_label_1
_geom_torsion_atom_site_label_2
_geom_torsion_atom_site_label_3
_geom_torsion_atom_site_label_4
_geom_torsion
_geom_torsion_site_symmetry_1
_geom_torsion_site_symmetry_2
_geom_torsion_site_symmetry_3
_geom_torsion_site_symmetry_4
_geom_torsion_publ_flag
C9 N2 N3 C8 0.1(6) . . . . ?
Ag1 N2 N3 C8 -173.8(3) 2_666 . . . ?
C9 N2 N3 Ag1 175.1(3) . . . . ?
Ag1 N2 N3 Ag1 1.2(5) 2_666 . . . ?
N2 Ag1 N3 C8 172.0(5) 2_666 . . . ?
N4 Ag1 N3 C8 -58.5(6) 2_656 . . . ?
N1 Ag1 N3 C8 35.1(6) 1_445 . . . ?
N2 Ag1 N3 N2 -1.2(5) 2_666 . . . ?
N4 Ag1 N3 N2 128.2(4) 2_656 . . . ?
N1 Ag1 N3 N2 -138.2(4) 1_445 . . . ?
Ag1 N4 C1 C2 114(18) 2_656 . . . ?
N4 C1 C2 C7 11(19) . . . . ?
N4 C1 C2 C3 -169(18) . . . . ?
C7 C2 C3 C4 -1.4(10) . . . . ?
C1 C2 C3 C4 179.1(7) . . . . ?
C2 C3 C4 C5 2.4(12) . . . . ?
C3 C4 C5 C6 -1.8(12) . . . . ?
C4 C5 C6 C7 0.2(10) . . . . ?
C4 C5 C6 C8 178.8(7) . . . . ?
C5 C6 C7 C2 0.7(9) . . . . ?
C8 C6 C7 C2 -177.9(6) . . . . ?
C3 C2 C7 C6 -0.1(9) . . . . ?
C1 C2 C7 C6 179.4(6) . . . . ?
N2 N3 C8 O1 0.1(6) . . . . ?
Ag1 N3 C8 O1 -173.6(3) . . . . ?
N2 N3 C8 C6 -176.8(5) . . . . ?
Ag1 N3 C8 C6 9.4(9) . . . . ?
C7 C6 C8 N3 27.1(9) . . . . ?
C5 C6 C8 N3 -151.4(6) . . . . ?
C7 C6 C8 O1 -149.6(5) . . . . ?
C5 C6 C8 O1 31.8(9) . . . . ?
N3 N2 C9 O1 -0.3(6) . . . . ?
Ag1 N2 C9 O1 172.0(3) 2_666 . . . ?
N3 N2 C9 C10 178.5(5) . . . . ?
Ag1 N2 C9 C10 -9.2(9) 2_666 . . . ?
N2 C9 C10 C11 -23.1(9) . . . . ?
O1 C9 C10 C11 155.6(5) . . . . ?
N2 C9 C10 C16 156.7(6) . . . . ?
O1 C9 C10 C16 -24.6(8) . . . . ?
C16 C10 C11 C12 -1.2(9) . . . . ?
C9 C10 C11 C12 178.6(6) . . . . ?
C10 C11 C12 C14 -0.2(10) . . . . ?
C10 C11 C12 C13 -180.0(6) . . . . ?
Ag1 N1 C13 C12 -74(18) 1_665 . . . ?
C11 C12 C13 N1 -46(18) . . . . ?
C14 C12 C13 N1 134(18) . . . . ?
C11 C12 C14 C15 1.3(11) . . . . ?
C13 C12 C14 C15 -179.0(7) . . . . ?
C12 C14 C15 C16 -0.9(12) . . . . ?
C14 C15 C16 C10 -0.5(12) . . . . ?
C11 C10 C16 C15 1.6(10) . . . . ?
C9 C10 C16 C15 -178.2(7) . . . . ?
C19 C17 C18 C19 -0.7(12) 2_766 . . . ?
C17 C18 C19 C17 0.7(12) . . . 2_766 ?
N2 C9 O1 C8 0.3(6) . . . . ?
C10 C9 O1 C8 -178.6(5) . . . . ?
N3 C8 O1 C9 -0.3(6) . . . . ?
C6 C8 O1 C9 177.0(5) . . . . ?
